data_4349624
loop_
_publ_author_name
'Ugale, Bharat'
'Dhankhar, Sandeep Singh'
'Nagaraja, C. M.'

_publ_section_title
;
 Construction of 3D homochiral metal--organic frameworks (MOFs) of Cd(ii):
 selective CO2adsorption and catalytic properties for the Knoevenagel and
 Henry reaction
;
_journal_issue 2
_journal_name_full 'Inorganic Chemistry Frontiers'
_journal_page_first 348
_journal_paper_doi 10.1039/C6QI00506C
_journal_volume 4
_journal_year 2017
_chemical_absolute_configuration S
_chemical_compound_source 'Amino acid'
_chemical_formula_moiety 'C46 H46 Cd2 N8 O9'
_chemical_formula_sum 'C46 H46 Cd2 N8 O9'
_chemical_formula_weight 1079.71
_chemical_name_common Cd-glutamate-bpee
_chemical_name_systematic Cd-MOF
_space_group_crystal_system triclinic
_space_group_IT_number 1
_space_group_name_Hall 'P 1'
_space_group_name_H-M_alt 'P 1'
_atom_sites_solution_hydrogens geom
_audit_block_doi 10.5517/ccdc.csd.cc1ldnbz
_audit_creation_method SHELXL-2014
_audit_update_record
;
2016-04-02 deposited with the CCDC.
2016-12-12 downloaded from the CCDC.
;
_cell_angle_alpha 74.980(2)
_cell_angle_beta 77.163(2)
_cell_angle_gamma 64.873(2)
_cell_formula_units_Z 1
_cell_length_a 10.0425(5)
_cell_length_b 10.7819(5)
_cell_length_c 15.1215(7)
_cell_measurement_reflns_used 14084
_cell_measurement_temperature 298(2)
_cell_measurement_theta_max 28.4
_cell_measurement_theta_min 2.3
_cell_volume 1419.91(12)
_computing_cell_refinement 'APEX2 (Bruker, 2014); SAINT (Bruker, 2014)'
_computing_data_collection 'APEX2 (Bruker, 2014)'
_computing_data_reduction 'SAINT (Bruker, 2014);XPREP(Sheldrick,2014)'
_computing_molecular_graphics 'Ortep, Pluton'
_computing_structure_refinement 'SHELXL-2014 (Sheldrick, 2014)'
_computing_structure_solution 'SHELXS-2014 (Sheldrick, 2014)'
_diffrn_ambient_temperature 298(2)
_diffrn_measured_fraction_theta_full 0.999
_diffrn_measured_fraction_theta_max 0.993
_diffrn_measurement_device_type 'Bruker D8 Venture PHOTON 100 CMOS'
_diffrn_measurement_method circular
_diffrn_radiation_type MoK\a
_diffrn_radiation_wavelength 0.71073
_diffrn_reflns_av_R_equivalents 0.0605
_diffrn_reflns_av_unetI/netI 0.0550
_diffrn_reflns_Laue_measured_fraction_full 0.999
_diffrn_reflns_Laue_measured_fraction_max 0.993
_diffrn_reflns_limit_h_max 13
_diffrn_reflns_limit_h_min -13
_diffrn_reflns_limit_k_max 14
_diffrn_reflns_limit_k_min -14
_diffrn_reflns_limit_l_max 19
_diffrn_reflns_limit_l_min -19
_diffrn_reflns_number 71932
_diffrn_reflns_point_group_measured_fraction_full 0.999
_diffrn_reflns_point_group_measured_fraction_max 0.989
_diffrn_reflns_theta_full 25.242
_diffrn_reflns_theta_max 28.363
_diffrn_reflns_theta_min 2.259
_diffrn_source 'fine-focus sealed tube'
_exptl_absorpt_coefficient_mu 0.801
_exptl_absorpt_correction_T_max 0.7457
_exptl_absorpt_correction_T_min 0.6609
_exptl_absorpt_correction_type empirical
_exptl_absorpt_process_details SADABS
_exptl_crystal_colour colorless
_exptl_crystal_density_diffrn 1.263
_exptl_crystal_density_meas 1.26
_exptl_crystal_density_method 'not measured'
_exptl_crystal_description block
_exptl_crystal_F_000 546
_exptl_crystal_recrystallization_method Solvothermal
_exptl_crystal_size_max 0.320
_exptl_crystal_size_mid 0.220
_exptl_crystal_size_min 0.180
_refine_diff_density_max 0.536
_refine_diff_density_min -0.406
_refine_diff_density_rms 0.110
_refine_ls_abs_structure_details
;
 Flack x determined using 5227 quotients [(I+)-(I-)]/[(I+)+(I-)]
 (Parsons, Flack and Wagner, Acta Cryst. B69 (2013) 249-259).
;
_refine_ls_abs_structure_Flack 0.002(10)
_refine_ls_extinction_method none
_refine_ls_goodness_of_fit_ref 1.014
_refine_ls_hydrogen_treatment constr
_refine_ls_matrix_type full
_refine_ls_number_parameters 586
_refine_ls_number_reflns 14084
_refine_ls_number_restraints 3
_refine_ls_restrained_S_all 1.014
_refine_ls_R_factor_all 0.0477
_refine_ls_R_factor_gt 0.0354
_refine_ls_shift/su_max 0.001
_refine_ls_shift/su_mean 0.000
_refine_ls_structure_factor_coef Fsqd
_refine_ls_weighting_details 'w=1/[\s^2^(Fo^2^)+(0.0405P)^2^] where P=(Fo^2^+2Fc^2^)/3'
_refine_ls_weighting_scheme calc
_refine_ls_wR_factor_gt 0.0734
_refine_ls_wR_factor_ref 0.0763
_reflns_Friedel_coverage 0.992
_reflns_Friedel_fraction_full 0.999
_reflns_Friedel_fraction_max 0.985
_reflns_number_gt 11867
_reflns_number_total 14084
_reflns_threshold_expression 'I > 2\s(I)'
_cod_data_source_file c6qi00506c2.cif
_cod_data_source_block Compound1
_cod_depositor_comments
;
The following automatic conversions were performed:

data item '_exptl_absorpt_correction_type' value 'Empirical' was
changed to 'empirical' in accordance with the
/home/saulius/struct/COD-crude-data/automatic-downloads/DataCite-retrospective/RSC/depositions/lib/dictionaries/cif_core.dic
dictionary named 'cif_core.dic' version 2.4.2 last updated on
2011-04-26.

Automatic conversion script
Id: cif_fix_values 6909 2019-04-08 15:41:33Z antanas 
;
_cod_database_code 4349624
_shelx_space_group_comment
;
The symmetry employed for this shelxl refinement is uniquely defined
by the following loop, which should always be used as a source of
symmetry information in preference to the above space-group names.
They are only intended as comments.
;
_shelx_estimated_absorpt_t_min 0.784
_shelx_estimated_absorpt_t_max 0.869
_shelxl_version_number 2014-3

loop_
_space_group_symop_operation_xyz
'x, y, z'

loop_
_atom_site_label
_atom_site_type_symbol
_atom_site_fract_x
_atom_site_fract_y
_atom_site_fract_z
_atom_site_U_iso_or_equiv
_atom_site_adp_type
_atom_site_occupancy
_atom_site_site_symmetry_order
_atom_site_calc_flag
_atom_site_refinement_flags_posn
_atom_site_refinement_flags_adp
Cd1 Cd 0.99172(2) 0.20663(2) 0.99366(2) 0.02475(12) Uani 1 1 d . .
Cd2 Cd 0.97968(3) 0.56498(2) 1.04482(2) 0.02401(11) Uani 1 1 d . .
N1 N 0.9748(8) 0.1212(6) 1.1522(5) 0.0364(16) Uani 1 1 d . .
N3 N 0.9590(8) 0.4802(7) 1.1971(5) 0.0311(16) Uani 1 1 d . .
C19 C 1.0728(11) 0.4200(10) 1.2408(7) 0.050(3) Uani 1 1 d . .
H19 H 1.1658 0.3970 1.2058 0.060 Uiso 1 1 calc R U
C2 C 1.4284(7) 0.1875(6) 1.0003(6) 0.0356(16) Uani 1 1 d . .
H2 H 1.4653 0.2136 0.9355 0.043 Uiso 1 1 calc R U
C11 C 0.8428(11) 0.1621(10) 1.2081(6) 0.049(2) Uani 1 1 d . .
H11 H 0.7553 0.2073 1.1813 0.059 Uiso 1 1 calc R U
C12 C 1.0986(12) 0.0595(10) 1.1913(7) 0.058(3) Uani 1 1 d . .
H12 H 1.1902 0.0317 1.1550 0.070 Uiso 1 1 calc R U
C15 C 0.8349(11) 0.1390(8) 1.3020(6) 0.051(2) Uani 1 1 d . .
H15 H 0.7421 0.1655 1.3371 0.061 Uiso 1 1 calc R U
C21 C 0.8093(12) 0.4817(12) 1.3443(7) 0.056(3) Uani 1 1 d . .
H21 H 0.7153 0.5073 1.3781 0.068 Uiso 1 1 calc R U
O1W O 1.0335(6) -0.0091(5) 0.9608(3) 0.0315(11) Uani 1 1 d . .
H1W1 H 1.1299 -0.0734 0.9496 0.038 Uiso 1 1 calc R U
H1W2 H 0.9536 -0.0302 0.9590 0.038 Uiso 1 1 calc R U
C18 C 1.0685(10) 0.3862(10) 1.3367(7) 0.054(3) Uani 1 1 d . .
H18 H 1.1557 0.3435 1.3637 0.064 Uiso 1 1 calc R U
C025 C 0.5006(5) 0.5959(5) 0.9471(4) 0.0319(11) Uani 1 1 d . .
H02A H 0.5612 0.6321 0.8970 0.038 Uiso 1 1 calc R U
H02B H 0.4938 0.5179 0.9304 0.038 Uiso 1 1 calc R U
C14 C 1.0908(13) 0.0357(10) 1.2893(7) 0.067(3) Uani 1 1 d . .
H14 H 1.1777 -0.0102 1.3165 0.081 Uiso 1 1 calc R U
N2 N 0.9996(9) 0.2817(7) 0.8342(5) 0.0342(16) Uani 1 1 d . .
C20 C 0.8244(12) 0.5078(11) 1.2493(7) 0.051(3) Uani 1 1 d . .
H20 H 0.7398 0.5455 1.2199 0.061 Uiso 1 1 calc R U
N7 N 1.4437(5) 0.2792(4) 1.0545(4) 0.0428(11) Uani 1 1 d . .
H1A H 1.3661 0.3359 1.0821 0.051 Uiso 1 1 calc R U
H1B H 1.5301 0.2747 1.0577 0.051 Uiso 1 1 calc R U
C033 C 1.1271(11) 0.2589(10) 0.7814(7) 0.045(2) Uani 1 1 d . .
H033 H 1.2136 0.2230 0.8086 0.054 Uiso 1 1 calc R U
N4 N 1.0022(7) 0.6087(6) 0.8890(5) 0.0319(14) Uani 1 1 d . .
C16 C 0.9548(12) 0.0803(9) 1.3446(6) 0.049(2) Uani 1 1 d . .
C1 C 1.2694(5) 0.2144(5) 1.0051(3) 0.0275(10) Uani 1 1 d . .
N8 N 0.3551(5) 0.8332(4) 0.9781(4) 0.0516(14) Uani 1 1 d . .
H11A H 0.4392 0.8348 0.9805 0.062 Uiso 1 1 calc R U
H11B H 0.2746 0.9047 0.9866 0.062 Uiso 1 1 calc R U
O3 O 0.8416(4) 0.4304(4) 1.0270(3) 0.0288(9) Uani 1 1 d . .
C17 C 0.9540(18) 0.0604(12) 1.4439(8) 0.102(5) Uani 1 1 d . .
H17 H 0.8586 0.0932 1.4752 0.122 Uiso 1 1 calc R U
O7 O 1.2186(4) 0.5601(3) 1.0309(3) 0.0339(8) Uani 1 1 d . .
C045 C 1.2450(5) 0.6614(5) 1.0397(3) 0.0276(10) Uani 1 1 d . .
C047 C 0.3491(5) 0.7069(5) 0.9595(4) 0.0308(10) Uani 1 1 d . .
H047 H 0.3049 0.7330 0.9024 0.037 Uiso 1 1 calc R U
O2 O 0.7199(4) 0.3126(3) 1.0094(2) 0.0307(7) Uani 1 1 d . .
C4 C 0.6815(6) 0.9999(5) 1.0360(5) 0.0446(14) Uani 1 1 d . .
H4A H 0.6891 1.0374 1.0856 0.053 Uiso 1 1 calc R U
H4B H 0.7206 1.0456 0.9787 0.053 Uiso 1 1 calc R U
C3 C 1.5235(5) 0.0362(5) 1.0331(5) 0.0435(14) Uani 1 1 d . .
H3A H 1.4802 0.0069 1.0947 0.052 Uiso 1 1 calc R U
H3B H 1.5174 -0.0183 0.9933 0.052 Uiso 1 1 calc R U
C13 C 0.9349(9) 0.4168(8) 1.3897(5) 0.0346(17) Uani 1 1 d . .
C23 C 1.0299(10) 0.3528(8) 0.5416(6) 0.043(2) Uani 1 1 d . .
H23 H 1.1240 0.3395 0.5097 0.052 Uiso 1 1 calc R U
C22 C 0.9190(12) 0.3889(9) 1.4928(6) 0.049(2) Uani 1 1 d . .
H22 H 0.8261 0.3972 1.5250 0.059 Uiso 1 1 calc R U
C24 C 1.0477(15) 0.0117(11) 1.4945(8) 0.076(3) Uani 1 1 d . .
H24 H 1.1458 -0.0224 1.4675 0.092 Uiso 1 1 calc R U
N5 N 1.0103(12) -0.0195(8) 1.7870(6) 0.062(2) Uani 1 1 d . .
C25 C 1.0208(18) 0.0005(11) 1.5982(8) 0.086(4) Uani 1 1 d . .
C26 C 1.1541(15) -0.0429(11) 1.6363(8) 0.073(3) Uani 1 1 d . .
H26 H 1.2466 -0.0624 1.6009 0.087 Uiso 1 1 calc R U
C27 C 1.1334(16) -0.0535(11) 1.7307(8) 0.075(3) Uani 1 1 d . .
H27 H 1.2197 -0.0903 1.7582 0.090 Uiso 1 1 calc R U
O1 O 1.2445(4) 0.1250(4) 0.9772(3) 0.0366(8) Uani 1 1 d . .
C29 C 0.8897(14) 0.0325(10) 1.6553(7) 0.069(3) Uani 1 1 d . .
H29 H 0.7992 0.0634 1.6335 0.083 Uiso 1 1 calc R U
C30 C 0.8999(14) 0.0163(10) 1.7471(7) 0.074(3) Uani 1 1 d . .
H30 H 0.8102 0.0350 1.7856 0.088 Uiso 1 1 calc R U
C31 C 0.8750(10) 0.3347(10) 0.7927(7) 0.041(2) Uani 1 1 d . .
H31 H 0.7839 0.3530 0.8298 0.049 Uiso 1 1 calc R U
C32 C 0.8769(11) 0.3625(10) 0.6992(6) 0.048(2) Uani 1 1 d . .
H32 H 0.7884 0.4008 0.6738 0.058 Uiso 1 1 calc R U
C33 C 1.0117(10) 0.3332(8) 0.6418(6) 0.0396(19) Uani 1 1 d . .
C34 C 1.1361(12) 0.2874(11) 0.6844(7) 0.054(3) Uani 1 1 d . .
H34 H 1.2275 0.2752 0.6487 0.065 Uiso 1 1 calc R U
C36 C 0.7222(5) 0.4224(5) 1.0233(3) 0.0252(10) Uani 1 1 d . .
C37 C 0.5752(7) 0.5446(6) 1.0358(5) 0.0342(15) Uani 1 1 d . .
H37A H 0.5917 0.6198 1.0493 0.041 Uiso 1 1 calc R U
H37B H 0.5108 0.5162 1.0874 0.041 Uiso 1 1 calc R U
O8 O 1.1990(4) 0.7214(4) 1.1055(3) 0.0469(10) Uani 1 1 d . .
O4 O 1.1703(5) 0.3171(4) 1.0339(3) 0.0416(12) Uani 1 1 d . .
O5 O 0.7328(4) 0.7578(4) 1.0418(3) 0.0504(11) Uani 1 1 d . .
C35 C 0.7792(5) 0.8442(5) 1.0501(3) 0.0301(11) Uani 1 1 d . .
C52 C 0.8884(9) 0.6867(8) 0.7528(6) 0.0441(19) Uani 1 1 d . .
H52 H 0.8005 0.7265 0.7268 0.053 Uiso 1 1 calc R U
C53 C 1.0236(11) 0.6468(8) 0.6975(6) 0.044(2) Uani 1 1 d . .
C51 C 0.8853(10) 0.6674(9) 0.8444(6) 0.044(2) Uani 1 1 d . .
H51 H 0.7927 0.6981 0.8794 0.053 Uiso 1 1 calc R U
C54 C 1.1510(10) 0.5851(8) 0.7447(6) 0.047(2) Uani 1 1 d . .
H54 H 1.2455 0.5546 0.7120 0.057 Uiso 1 1 calc R U
C55 C 1.1334(10) 0.5712(9) 0.8376(6) 0.044(2) Uani 1 1 d . .
H55 H 1.2179 0.5333 0.8670 0.053 Uiso 1 1 calc R U
C58 C 0.9365(11) 0.7133(9) 0.5454(6) 0.049(2) Uani 1 1 d . .
H58 H 0.8406 0.7351 0.5762 0.059 Uiso 1 1 calc R U
C57 C 0.9522(10) 0.7315(8) 0.4459(5) 0.0406(17) Uani 1 1 d . .
C56 C 1.0928(14) 0.6867(10) 0.3959(7) 0.072(3) Uani 1 1 d . .
H56 H 1.1755 0.6451 0.4273 0.087 Uiso 1 1 calc R U
N6 N 0.9905(12) 0.7574(9) 0.2577(5) 0.062(2) Uani 1 1 d . .
C59 C 1.0431(8) 0.6696(8) 0.5969(5) 0.0436(17) Uani 1 1 d . .
H59 H 1.1390 0.6515 0.5668 0.052 Uiso 1 1 calc R U
C61 C 0.8401(14) 0.7793(11) 0.3969(8) 0.068(3) Uani 1 1 d . .
H61 H 0.7449 0.8062 0.4291 0.082 Uiso 1 1 calc R U
C60 C 1.1137(12) 0.7028(11) 0.2981(7) 0.073(3) Uani 1 1 d . .
H60 H 1.2076 0.6769 0.2643 0.087 Uiso 1 1 calc R U
C62 C 0.8519(15) 0.7924(11) 0.3040(8) 0.071(3) Uani 1 1 d . .
H62 H 0.7690 0.8237 0.2738 0.085 Uiso 1 1 calc R U
O6 O 0.9104(5) 0.8070(5) 1.0660(4) 0.0420(13) Uani 1 1 d . .

loop_
_atom_site_aniso_label
_atom_site_aniso_U_11
_atom_site_aniso_U_22
_atom_site_aniso_U_33
_atom_site_aniso_U_23
_atom_site_aniso_U_13
_atom_site_aniso_U_12
Cd1 0.0194(2) 0.0245(2) 0.0256(3) -0.00578(19) -0.0056(2) -0.00214(17)
Cd2 0.0231(2) 0.0240(2) 0.0235(2) -0.00398(18) -0.0037(2) -0.00765(18)
N1 0.044(3) 0.036(3) 0.030(3) -0.002(2) -0.012(2) -0.014(3)
N3 0.034(3) 0.027(3) 0.031(3) -0.005(2) -0.009(3) -0.009(2)
C19 0.039(5) 0.066(5) 0.026(4) -0.005(3) -0.003(3) -0.006(4)
C2 0.030(3) 0.025(3) 0.056(4) -0.003(3) -0.017(3) -0.012(3)
C11 0.049(5) 0.062(5) 0.031(4) -0.004(3) -0.004(3) -0.019(4)
C12 0.045(4) 0.073(6) 0.037(4) -0.006(4) -0.008(3) -0.007(4)
C15 0.057(5) 0.047(5) 0.028(4) -0.004(3) 0.003(3) -0.006(4)
C21 0.037(4) 0.095(7) 0.030(4) -0.006(4) -0.001(3) -0.025(4)
O1W 0.033(2) 0.031(2) 0.037(2) -0.0054(18) -0.0105(18) -0.0161(18)
C18 0.035(4) 0.067(5) 0.037(4) -0.006(4) -0.010(3) 0.002(4)
C025 0.020(2) 0.028(3) 0.041(3) -0.003(2) -0.001(2) -0.0056(18)
C14 0.079(6) 0.073(6) 0.051(5) 0.017(5) -0.047(5) -0.028(5)
N2 0.042(4) 0.034(3) 0.024(3) -0.007(2) -0.002(3) -0.013(3)
C20 0.040(4) 0.079(6) 0.036(4) -0.005(4) 0.001(3) -0.033(4)
N7 0.0156(19) 0.027(2) 0.086(4) -0.022(2) -0.014(2) 0.0009(16)
C033 0.035(4) 0.065(5) 0.031(4) -0.004(3) -0.013(3) -0.014(4)
N4 0.029(3) 0.032(3) 0.032(3) -0.006(2) -0.001(2) -0.011(2)
C16 0.086(6) 0.042(4) 0.028(3) -0.008(3) -0.007(4) -0.032(4)
C1 0.019(2) 0.025(2) 0.037(3) 0.001(2) -0.0083(19) -0.0090(18)
N8 0.029(2) 0.026(2) 0.099(4) -0.022(2) 0.003(3) -0.009(2)
O3 0.023(2) 0.0260(19) 0.039(2) -0.0062(16) -0.0062(16) -0.0102(15)
C17 0.183(14) 0.086(8) 0.051(6) 0.000(5) -0.042(7) -0.061(8)
O7 0.0234(17) 0.0269(18) 0.052(2) -0.0075(16) -0.0063(15) -0.0094(14)
C045 0.019(2) 0.029(2) 0.028(2) -0.006(2) -0.0056(19) -0.0024(18)
C047 0.030(3) 0.020(2) 0.040(3) -0.008(2) -0.006(2) -0.0063(19)
O2 0.0238(17) 0.0280(18) 0.043(2) -0.0140(15) -0.0052(15) -0.0076(14)
C4 0.032(3) 0.028(3) 0.078(4) -0.009(3) -0.025(3) -0.008(2)
C3 0.023(2) 0.021(2) 0.087(4) -0.009(3) -0.016(3) -0.006(2)
C13 0.041(4) 0.039(4) 0.024(3) -0.004(3) -0.004(3) -0.017(3)
C23 0.056(5) 0.038(4) 0.025(4) -0.003(3) 0.005(3) -0.015(3)
C22 0.070(5) 0.050(4) 0.026(3) -0.005(3) -0.004(3) -0.025(4)
C24 0.101(8) 0.066(6) 0.060(6) -0.013(5) -0.021(5) -0.025(6)
N5 0.112(7) 0.049(4) 0.029(4) -0.004(3) -0.015(4) -0.034(4)
C25 0.178(12) 0.062(6) 0.047(5) -0.002(4) -0.018(6) -0.077(7)
C26 0.094(7) 0.078(6) 0.042(5) -0.012(4) -0.020(5) -0.024(5)
C27 0.114(9) 0.066(6) 0.049(6) 0.001(5) -0.029(6) -0.035(6)
O1 0.0281(18) 0.0349(19) 0.050(2) -0.0110(17) -0.0100(16) -0.0117(15)
C29 0.108(7) 0.072(6) 0.046(5) -0.006(4) -0.025(5) -0.049(6)
C30 0.100(8) 0.080(7) 0.042(5) -0.022(4) -0.004(5) -0.032(6)
C31 0.027(3) 0.056(4) 0.031(4) -0.008(3) -0.009(3) -0.006(3)
C32 0.043(4) 0.067(5) 0.029(4) -0.003(3) -0.008(3) -0.018(4)
C33 0.052(4) 0.040(4) 0.032(3) -0.004(3) -0.011(3) -0.021(3)
C34 0.046(5) 0.080(6) 0.028(4) -0.002(4) 0.003(4) -0.023(4)
C36 0.017(2) 0.028(2) 0.029(2) -0.0074(19) -0.0024(19) -0.0060(19)
C37 0.032(3) 0.032(3) 0.044(3) -0.017(3) -0.009(3) -0.010(3)
O8 0.041(2) 0.062(3) 0.039(2) -0.023(2) 0.0003(18) -0.016(2)
O4 0.029(2) 0.029(2) 0.064(3) -0.012(2) -0.011(2) -0.0041(19)
O5 0.040(2) 0.027(2) 0.083(3) -0.015(2) -0.009(2) -0.0083(17)
C35 0.027(3) 0.027(2) 0.031(3) -0.005(2) -0.007(2) -0.005(2)
C52 0.038(3) 0.053(5) 0.032(4) 0.002(3) -0.005(3) -0.014(3)
C53 0.062(5) 0.040(4) 0.035(4) -0.004(3) -0.006(3) -0.026(4)
C51 0.033(4) 0.064(5) 0.029(4) -0.008(3) -0.002(3) -0.014(3)
C54 0.038(4) 0.048(5) 0.041(4) -0.004(3) -0.002(3) -0.007(3)
C55 0.032(4) 0.058(5) 0.039(4) -0.007(3) -0.001(3) -0.017(3)
C58 0.067(5) 0.055(5) 0.023(3) -0.011(3) -0.005(3) -0.019(4)
C57 0.068(4) 0.045(4) 0.019(3) -0.003(3) -0.004(3) -0.034(3)
C56 0.109(8) 0.078(7) 0.040(4) -0.006(5) -0.014(5) -0.047(6)
N6 0.104(6) 0.064(5) 0.034(4) -0.009(3) -0.017(4) -0.044(5)
C59 0.033(3) 0.066(5) 0.022(3) -0.010(3) 0.006(2) -0.013(3)
C61 0.087(7) 0.068(6) 0.043(5) -0.007(4) -0.005(5) -0.028(5)
C60 0.080(6) 0.097(8) 0.045(5) -0.024(5) 0.003(4) -0.038(6)
C62 0.102(8) 0.066(6) 0.047(6) -0.013(4) -0.024(5) -0.026(5)
O6 0.028(2) 0.034(2) 0.052(3) -0.006(2) -0.011(2) -0.0001(19)

loop_
_atom_type_symbol
_atom_type_description
_atom_type_scat_dispersion_real
_atom_type_scat_dispersion_imag
_atom_type_scat_source
C C 0.0033 0.0016 'International Tables Vol C Tables 4.2.6.8 and 6.1.1.4'
H H 0.0000 0.0000 'International Tables Vol C Tables 4.2.6.8 and 6.1.1.4'
N N 0.0061 0.0033 'International Tables Vol C Tables 4.2.6.8 and 6.1.1.4'
O O 0.0106 0.0060 'International Tables Vol C Tables 4.2.6.8 and 6.1.1.4'
Cd Cd -0.8075 1.2024 'International Tables Vol C Tables 4.2.6.8 and 6.1.1.4'

loop_
_geom_angle_atom_site_label_1
_geom_angle_atom_site_label_2
_geom_angle_atom_site_label_3
_geom_angle
_geom_angle_site_symmetry_1
_geom_angle_site_symmetry_3
O1 Cd1 N1 92.9(2) . .
O1 Cd1 N2 89.3(2) . .
N1 Cd1 N2 175.7(3) . .
O1 Cd1 O1W 84.32(15) . .
N1 Cd1 O1W 92.11(19) . .
N2 Cd1 O1W 84.4(2) . .
O1 Cd1 O3 121.54(13) . .
N1 Cd1 O3 87.75(19) . .
N2 Cd1 O3 94.2(2) . .
O1W Cd1 O3 154.12(15) . .
O1 Cd1 O2 175.54(12) . .
N1 Cd1 O2 88.4(2) . .
N2 Cd1 O2 89.6(2) . .
O1W Cd1 O2 99.89(15) . .
O3 Cd1 O2 54.24(12) . .
O1 Cd1 C36 148.41(14) . .
N1 Cd1 C36 88.6(2) . .
N2 Cd1 C36 91.5(2) . .
O1W Cd1 C36 127.19(16) . .
O3 Cd1 C36 26.94(13) . .
O2 Cd1 C36 27.32(13) . .
N3 Cd2 N4 168.5(2) . .
N3 Cd2 O7 96.6(2) . .
N4 Cd2 O7 87.5(2) . .
N3 Cd2 O5 97.5(2) . .
N4 Cd2 O5 87.4(2) . .
O7 Cd2 O5 132.40(12) . .
N3 Cd2 O3 88.4(2) . .
N4 Cd2 O3 81.94(19) . .
O7 Cd2 O3 142.85(13) . .
O5 Cd2 O3 82.78(13) . .
N3 Cd2 O6 93.6(2) . .
N4 Cd2 O6 97.6(2) . .
O7 Cd2 O6 81.54(14) . .
O5 Cd2 O6 52.41(14) . .
O3 Cd2 O6 135.05(15) . .
N3 Cd2 O4 84.1(2) . .
N4 Cd2 O4 87.12(19) . .
O7 Cd2 O4 70.82(13) . .
O5 Cd2 O4 155.82(14) . .
O3 Cd2 O4 73.14(15) . .
O6 Cd2 O4 151.75(15) . .
C12 N1 C11 118.1(8) . .
C12 N1 Cd1 118.3(7) . .
C11 N1 Cd1 121.6(6) . .
C19 N3 C20 116.5(8) . .
C19 N3 Cd2 121.4(7) . .
C20 N3 Cd2 121.4(6) . .
N3 C19 C18 125.3(10) . .
C1 C2 N7 109.8(5) . .
C1 C2 C3 113.4(5) . .
N7 C2 C3 110.3(5) . .
N1 C11 C15 122.2(9) . .
N1 C12 C14 119.8(10) . .
C16 C15 C11 122.3(10) . .
C20 C21 C13 119.8(10) . .
C13 C18 C19 118.8(9) . .
C047 C025 C37 111.6(4) . .
C16 C14 C12 121.0(9) . .
C033 N2 C31 118.1(8) . .
C033 N2 Cd1 120.3(6) . .
C31 N2 Cd1 121.1(7) . .
N3 C20 C21 122.0(9) . .
N2 C033 C34 121.5(9) . .
C51 N4 C55 116.3(8) . .
C51 N4 Cd2 121.6(6) . .
C55 N4 Cd2 122.0(6) . .
C15 C16 C14 116.5(9) . .
C15 C16 C17 124.9(11) . .
C14 C16 C17 118.6(10) . .
O4 C1 O1 123.5(4) . .
O4 C1 C2 121.3(5) . .
O1 C1 C2 115.2(4) . .
C36 O3 Cd1 94.6(3) . .
C36 O3 Cd2 150.4(3) . .
Cd1 O3 Cd2 114.85(16) . .
C24 C17 C16 134.9(16) . .
C045 O7 Cd2 123.7(3) . .
O8 C045 O7 126.4(5) . .
O8 C045 C047 118.6(4) . 1_655
O7 C045 C047 114.9(4) . 1_655
N8 C047 C025 111.2(4) . .
N8 C047 C045 106.9(4) . 1_455
C025 C047 C045 113.5(4) . 1_455
C36 O2 Cd1 89.8(3) . .
C3 C4 C35 115.6(4) 1_465 .
C4 C3 C2 117.7(5) 1_645 .
C18 C13 C21 117.3(8) . .
C18 C13 C22 122.6(8) . .
C21 C13 C22 120.0(8) . .
C22 C23 C33 123.7(7) 1_554 .
C23 C22 C13 124.0(7) 1_556 .
C17 C24 C25 126.0(15) . .
C30 N5 C27 112.0(10) . .
C29 C25 C26 118.9(11) . .
C29 C25 C24 129.0(13) . .
C26 C25 C24 112.1(13) . .
C27 C26 C25 113.5(13) . .
N5 C27 C26 129.3(13) . .
C1 O1 Cd1 103.7(3) . .
C25 C29 C30 115.7(11) . .
N5 C30 C29 130.3(12) . .
N2 C31 C32 123.1(10) . .
C31 C32 C33 119.9(9) . .
C34 C33 C32 116.3(9) . .
C34 C33 C23 118.2(9) . .
C32 C33 C23 125.5(8) . .
C33 C34 C033 120.9(9) . .
O3 C36 O2 121.3(4) . .
O3 C36 C37 120.8(5) . .
O2 C36 C37 117.9(4) . .
O3 C36 Cd1 58.4(3) . .
O2 C36 Cd1 62.9(2) . .
C37 C36 Cd1 177.7(4) . .
C36 C37 C025 109.8(5) . .
C1 O4 Cd2 163.2(4) . .
C35 O5 Cd2 93.5(3) . .
O5 C35 O6 121.3(5) . .
O5 C35 C4 120.9(4) . .
O6 C35 C4 117.7(5) . .
C51 C52 C53 119.5(8) . .
C52 C53 C54 115.6(8) . .
C52 C53 C59 125.1(8) . .
C54 C53 C59 119.2(8) . .
N4 C51 C52 125.5(9) . .
C55 C54 C53 119.5(8) . .
N4 C55 C54 123.6(8) . .
C59 C58 C57 127.0(9) . .
C61 C57 C56 115.4(9) . .
C61 C57 C58 124.6(9) . .
C56 C57 C58 119.8(9) . .
C57 C56 C60 121.8(10) . .
C60 N6 C62 124.2(9) . .
C58 C59 C53 125.4(7) . .
C57 C61 C62 125.8(12) . .
N6 C60 C56 116.0(10) . .
N6 C62 C61 116.4(11) . .
C35 O6 Cd2 92.2(4) . .

loop_
_geom_bond_atom_site_label_1
_geom_bond_atom_site_label_2
_geom_bond_distance
_geom_bond_site_symmetry_2
Cd1 O1 2.284(3) .
Cd1 N1 2.331(7) .
Cd1 N2 2.332(7) .
Cd1 O1W 2.347(5) .
Cd1 O3 2.356(4) .
Cd1 O2 2.453(3) .
Cd1 C36 2.756(4) .
Cd2 N3 2.245(7) .
Cd2 N4 2.259(7) .
Cd2 O7 2.341(3) .
Cd2 O5 2.468(4) .
Cd2 O3 2.486(4) .
Cd2 O6 2.488(5) .
Cd2 O4 2.565(4) .
N1 C12 1.326(12) .
N1 C11 1.365(12) .
N3 C19 1.284(12) .
N3 C20 1.358(13) .
C19 C18 1.395(14) .
C2 C1 1.485(7) .
C2 N7 1.509(8) .
C2 C3 1.512(7) .
C11 C15 1.366(13) .
C12 C14 1.426(14) .
C15 C16 1.324(14) .
C21 C20 1.377(14) .
C21 C13 1.393(12) .
C18 C13 1.354(13) .
C025 C047 1.492(6) .
C025 C37 1.542(8) .
C14 C16 1.393(15) .
N2 C033 1.310(13) .
N2 C31 1.357(12) .
C033 C34 1.409(14) .
N4 C51 1.316(11) .
N4 C55 1.326(11) .
C16 C17 1.459(14) .
C1 O4 1.235(6) .
C1 O1 1.277(6) .
N8 C047 1.488(6) .
O3 C36 1.252(6) .
C17 C24 1.200(16) .
O7 C045 1.272(6) .
C045 O8 1.223(6) .
C045 C047 1.539(7) 1_655
C047 C045 1.539(7) 1_455
O2 C36 1.265(6) .
C4 C3 1.472(7) 1_465
C4 C35 1.528(7) .
C3 C4 1.472(7) 1_645
C13 C22 1.496(12) .
C23 C22 1.335(10) 1_554
C23 C33 1.455(13) .
C22 C23 1.335(10) 1_556
C24 C25 1.513(16) .
N5 C30 1.247(14) .
N5 C27 1.302(16) .
C25 C29 1.364(18) .
C25 C26 1.419(17) .
C26 C27 1.379(15) .
C29 C30 1.375(14) .
C31 C32 1.365(14) .
C32 C33 1.394(14) .
C33 C34 1.374(13) .
C36 C37 1.518(7) .
O5 C35 1.247(6) .
C35 O6 1.264(7) .
C52 C51 1.341(12) .
C52 C53 1.383(12) .
C53 C54 1.423(12) .
C53 C59 1.458(11) .
C54 C55 1.353(13) .
C58 C59 1.313(12) .
C58 C57 1.448(10) .
C57 C61 1.327(13) .
C57 C56 1.390(14) .
C56 C60 1.422(13) .
N6 C60 1.334(13) .
N6 C62 1.352(15) .
C61 C62 1.360(15) .
